data_7034719
loop_
_publ_author_name
'Gl\"oge, Thomas'
'Jess, Kristof'
'Bannenberg, Thomas'
'Jones, Peter G.'
'Langenscheidt-Dabringhausen, Nadine'
'Salzer, Albrecht'
'Tamm, Matthias'

_publ_section_title
;
 16-Electron pentadienyl- and cyclopentadienyl-ruthenium half-sandwich
 complexes with bis(imidazol-2-imine) ligands and their use in catalytic
 transfer hydrogenation.
;
_journal_issue 26
_journal_name_full 'Dalton transactions (Cambridge, England : 2003)'
_journal_page_first 11717
_journal_page_last 11724
_journal_paper_doi 10.1039/c5dt01080b
_journal_volume 44
_journal_year 2015
_chemical_formula_sum 'C27 H47 B F4 N6 O Ru'
_chemical_formula_weight 659.59
_chemical_name_systematic
;
 ?
;
_space_group_IT_number 2
_symmetry_cell_setting triclinic
_symmetry_space_group_name_Hall '-P 1'
_symmetry_space_group_name_H-M 'P -1'
_atom_sites_solution_hydrogens geom
_atom_sites_solution_primary direct
_atom_sites_solution_secondary difmap
_audit_creation_method SHELXL-97
_audit_update_record
;
2015-03-18 deposited with the CCDC.
2015-04-07 downloaded from the CCDC.
;
_cell_angle_alpha 100.627(3)
_cell_angle_beta 95.959(4)
_cell_angle_gamma 97.082(4)
_cell_formula_units_Z 2
_cell_length_a 7.4989(5)
_cell_length_b 11.8261(4)
_cell_length_c 17.6250(8)
_cell_measurement_reflns_used 24170
_cell_measurement_temperature 100(2)
_cell_measurement_theta_max 32.7091
_cell_measurement_theta_min 2.3139
_cell_volume 1511.62(13)
_computing_cell_refinement
;
CrysAlis RED, Oxford Diffraction Ltd.,
Version 1.171.33.32 (release 27-01-2009 CrysAlis171 .NET)
(compiled Jan 27 2009,14:17:37)
;
_computing_data_collection
;
CrysAlis RED, Oxford Diffraction Ltd.,
Version 1.171.33.32 (release 27-01-2009 CrysAlis171 .NET)
(compiled Jan 27 2009,14:17:37)
;
_computing_data_reduction
;
CrysAlis RED, Oxford Diffraction Ltd.,
Version 1.171.33.32 (release 27-01-2009 CrysAlis171 .NET)
(compiled Jan 27 2009,14:17:37)
;
_computing_molecular_graphics 'Bruker XP'
_computing_publication_material SHELXL-97
_computing_structure_refinement 'SHELXL-97 (Sheldrick, 1997)'
_computing_structure_solution 'SHELXS-97 (Sheldrick, 1990)'
_diffrn_ambient_temperature 100(2)
_diffrn_detector_area_resol_mean 16.1419
_diffrn_measured_fraction_theta_full 0.998
_diffrn_measured_fraction_theta_max 0.998
_diffrn_measurement_device_type 'Oxford Diffraction Xcalibur E'
_diffrn_measurement_method '\w scans'
_diffrn_radiation_monochromator graphite
_diffrn_radiation_source 'Enhance (Mo) X-ray Source'
_diffrn_radiation_type MoK\a
_diffrn_radiation_wavelength 0.71073
_diffrn_reflns_av_R_equivalents 0.0413
_diffrn_reflns_av_sigmaI/netI 0.0505
_diffrn_reflns_limit_h_max 10
_diffrn_reflns_limit_h_min -10
_diffrn_reflns_limit_k_max 17
_diffrn_reflns_limit_k_min -17
_diffrn_reflns_limit_l_max 25
_diffrn_reflns_limit_l_min -25
_diffrn_reflns_number 60750
_diffrn_reflns_theta_full 31.00
_diffrn_reflns_theta_max 31.00
_diffrn_reflns_theta_min 2.32
_exptl_absorpt_coefficient_mu 0.575
_exptl_absorpt_correction_T_max 1.00000
_exptl_absorpt_correction_T_min 0.97401
_exptl_absorpt_correction_type multi-scan
_exptl_absorpt_process_details
;
CrysAlis RED, Oxford Diffraction Ltd.,
Version 1.171.33.32 (release 27-01-2009 CrysAlis171 .NET)
(compiled Jan 27 2009,14:17:37)
;
_exptl_crystal_colour 'dark red'
_exptl_crystal_density_diffrn 1.449
_exptl_crystal_density_method 'not measured'
_exptl_crystal_description prism
_exptl_crystal_F_000 688
_exptl_crystal_size_max 0.12
_exptl_crystal_size_mid 0.11
_exptl_crystal_size_min 0.08
_refine_diff_density_max 0.740
_refine_diff_density_min -0.625
_refine_diff_density_rms 0.067
_refine_ls_extinction_method none
_refine_ls_goodness_of_fit_ref 0.938
_refine_ls_hydrogen_treatment mixed
_refine_ls_matrix_type full
_refine_ls_number_parameters 391
_refine_ls_number_reflns 9616
_refine_ls_number_restraints 5
_refine_ls_restrained_S_all 0.938
_refine_ls_R_factor_all 0.0365
_refine_ls_R_factor_gt 0.0258
_refine_ls_shift/su_max 0.002
_refine_ls_shift/su_mean 0.000
_refine_ls_structure_factor_coef Fsqd
_refine_ls_weighting_details 'calc w=1/[\s^2^(Fo^2^)+(0.0265P)^2^] where P=(Fo^2^+2Fc^2^)/3'
_refine_ls_weighting_scheme calc
_refine_ls_wR_factor_gt 0.0544
_refine_ls_wR_factor_ref 0.0554
_reflns_number_gt 7801
_reflns_number_total 9616
_reflns_threshold_expression >2sigma(I)
_cod_data_source_file c5dt01080b2.cif
_cod_data_source_block tomy39
_cod_depositor_comments 'Adding full bibliography for 7034718--7034721.cif.'
_cod_database_code 7034719

loop_
_symmetry_equiv_pos_as_xyz
'x, y, z'
'-x, -y, -z'

loop_
_atom_site_label
_atom_site_type_symbol
_atom_site_fract_x
_atom_site_fract_y
_atom_site_fract_z
_atom_site_U_iso_or_equiv
_atom_site_adp_type
_atom_site_occupancy
_atom_site_symmetry_multiplicity
_atom_site_calc_flag
_atom_site_refinement_flags
Ru1 Ru 0.859280(16) 0.686557(11) 0.204332(7) 0.01133(3) Uani 1 1 d .
N1 N 0.63285(16) 0.74460(11) 0.25478(7) 0.0142(2) Uani 1 1 d .
N2 N 0.76777(16) 0.78400(11) 0.13035(7) 0.0145(2) Uani 1 1 d .
N3 N 0.52559(16) 0.78259(11) 0.38121(7) 0.0149(2) Uani 1 1 d .
N4 N 0.49150(16) 0.60391(10) 0.31837(7) 0.0142(2) Uani 1 1 d .
N5 N 1.01063(15) 0.86612(10) 0.06935(7) 0.0128(2) Uani 1 1 d .
N6 N 0.78394(16) 0.76112(10) -0.00848(7) 0.0140(2) Uani 1 1 d .
C1 C 0.5890(2) 0.85099(13) 0.22896(8) 0.0167(3) Uani 1 1 d .
H1A H 0.6788 0.9189 0.2554 0.020 Uiso 1 1 calc R
H1B H 0.4670 0.8663 0.2409 0.020 Uiso 1 1 calc R
C2 C 0.5947(2) 0.82879(14) 0.14207(9) 0.0173(3) Uani 1 1 d .
H2A H 0.4907 0.7708 0.1146 0.021 Uiso 1 1 calc R
H2B H 0.5909 0.9016 0.1222 0.021 Uiso 1 1 calc R
C3 C 0.55555(18) 0.71445(12) 0.31388(8) 0.0123(3) Uani 1 1 d .
C4 C 0.44189(19) 0.71341(14) 0.42783(8) 0.0183(3) Uani 1 1 d .
C5 C 0.42256(19) 0.60278(14) 0.38904(8) 0.0173(3) Uani 1 1 d .
C6 C 0.5948(3) 0.90623(14) 0.40570(10) 0.0289(4) Uani 1 1 d .
H6A H 0.7049 0.9241 0.3821 0.043 Uiso 1 1 calc R
H6B H 0.6230 0.9258 0.4625 0.043 Uiso 1 1 calc R
H6C H 0.5029 0.9518 0.3889 0.043 Uiso 1 1 calc R
C7 C 0.3846(2) 0.76567(17) 0.50341(9) 0.0291(4) Uani 1 1 d .
H7A H 0.3275 0.7038 0.5269 0.044 Uiso 1 1 calc R
H7B H 0.2978 0.8189 0.4944 0.044 Uiso 1 1 calc R
H7C H 0.4909 0.8087 0.5386 0.044 Uiso 1 1 calc R
C8 C 0.3430(2) 0.49154(15) 0.40888(10) 0.0265(4) Uani 1 1 d .
H8A H 0.3051 0.5075 0.4609 0.040 Uiso 1 1 calc R
H8B H 0.4339 0.4386 0.4081 0.040 Uiso 1 1 calc R
H8C H 0.2377 0.4555 0.3706 0.040 Uiso 1 1 calc R
C9 C 0.4691(2) 0.50443(13) 0.25421(9) 0.0194(3) Uani 1 1 d .
H9A H 0.3399 0.4802 0.2355 0.029 Uiso 1 1 calc R
H9B H 0.5204 0.4401 0.2721 0.029 Uiso 1 1 calc R
H9C H 0.5321 0.5259 0.2118 0.029 Uiso 1 1 calc R
C10 C 0.84671(19) 0.80376(12) 0.06748(8) 0.0133(3) Uani 1 1 d .
C11 C 1.05451(19) 0.86149(12) -0.00624(8) 0.0134(3) Uani 1 1 d .
C12 C 0.91180(19) 0.79702(12) -0.05507(8) 0.0140(3) Uani 1 1 d .
C13 C 1.1185(2) 0.93130(13) 0.14127(8) 0.0174(3) Uani 1 1 d .
H13A H 1.0501 0.9892 0.1672 0.026 Uiso 1 1 calc R
H13B H 1.2318 0.9706 0.1292 0.026 Uiso 1 1 calc R
H13C H 1.1460 0.8778 0.1758 0.026 Uiso 1 1 calc R
C14 C 1.23138(19) 0.91754(13) -0.02246(9) 0.0178(3) Uani 1 1 d .
H14A H 1.2331 0.9064 -0.0789 0.027 Uiso 1 1 calc R
H14B H 1.3297 0.8823 0.0007 0.027 Uiso 1 1 calc R
H14C H 1.2479 1.0009 0.0001 0.027 Uiso 1 1 calc R
C15 C 0.8810(2) 0.76049(14) -0.14157(8) 0.0188(3) Uani 1 1 d .
H15A H 0.9846 0.7946 -0.1636 0.028 Uiso 1 1 calc R
H15B H 0.7706 0.7874 -0.1619 0.028 Uiso 1 1 calc R
H15C H 0.8675 0.6755 -0.1560 0.028 Uiso 1 1 calc R
C16 C 0.6180(2) 0.67969(14) -0.03649(9) 0.0215(3) Uani 1 1 d .
H16A H 0.5698 0.6523 0.0076 0.032 Uiso 1 1 calc R
H16B H 0.6442 0.6133 -0.0737 0.032 Uiso 1 1 calc R
H16C H 0.5283 0.7187 -0.0622 0.032 Uiso 1 1 calc R
C17 C 1.0657(2) 0.73088(14) 0.29870(9) 0.0195(3) Uani 1 1 d D
H17A H 1.1833(18) 0.7458(13) 0.2843(8) 0.011(4) Uiso 1 1 d D
H17B H 1.048(2) 0.7927(13) 0.3414(9) 0.024(5) Uiso 1 1 d D
C18 C 0.98089(19) 0.61571(13) 0.30012(8) 0.0164(3) Uani 1 1 d .
C19 C 0.94286(19) 0.52770(13) 0.23175(9) 0.0152(3) Uani 1 1 d D
H19 H 0.868(2) 0.4601(13) 0.2364(10) 0.024(5) Uiso 1 1 d D
C20 C 0.97531(19) 0.54294(13) 0.15477(8) 0.0154(3) Uani 1 1 d .
C21 C 1.0876(2) 0.64265(14) 0.14458(9) 0.0178(3) Uani 1 1 d D
H21A H 1.090(2) 0.6536(14) 0.0918(8) 0.020(4) Uiso 1 1 d D
H21B H 1.2067(19) 0.6739(14) 0.1752(9) 0.017(4) Uiso 1 1 d D
C22 C 0.9040(2) 0.59241(15) 0.37278(9) 0.0226(3) Uani 1 1 d .
H22A H 0.8198 0.5194 0.3600 0.034 Uiso 1 1 calc R
H22B H 0.8396 0.6563 0.3932 0.034 Uiso 1 1 calc R
H22C H 1.0030 0.5864 0.4121 0.034 Uiso 1 1 calc R
C23 C 0.8706(2) 0.45657(14) 0.08572(9) 0.0223(3) Uani 1 1 d .
H23A H 0.8264 0.4982 0.0461 0.033 Uiso 1 1 calc R
H23B H 0.7675 0.4127 0.1026 0.033 Uiso 1 1 calc R
H23C H 0.9502 0.4028 0.0638 0.033 Uiso 1 1 calc R
O1 O 0.85294(18) 0.96340(11) 0.58164(7) 0.0320(3) Uani 1 1 d .
C24 C 0.8465(3) 0.94539(16) 0.65933(9) 0.0294(4) Uani 1 1 d .
H24A H 0.7397 0.9745 0.6803 0.035 Uiso 1 1 calc R
H24B H 0.9572 0.9866 0.6937 0.035 Uiso 1 1 calc R
C25 C 0.8336(2) 0.81462(16) 0.65446(9) 0.0282(4) Uani 1 1 d .
H25A H 0.7072 0.7793 0.6552 0.034 Uiso 1 1 calc R
H25B H 0.9120 0.7969 0.6982 0.034 Uiso 1 1 calc R
C26 C 0.8996(3) 0.77034(16) 0.57627(10) 0.0315(4) Uani 1 1 d .
H26A H 1.0006 0.7251 0.5832 0.038 Uiso 1 1 calc R
H26B H 0.8000 0.7211 0.5388 0.038 Uiso 1 1 calc R
C27 C 0.9617(3) 0.88001(15) 0.54929(11) 0.0314(4) Uani 1 1 d .
H27A H 1.0917 0.9073 0.5681 0.038 Uiso 1 1 calc R
H27B H 0.9439 0.8670 0.4917 0.038 Uiso 1 1 calc R
B1 B 0.3667(2) 0.81385(17) 0.76416(11) 0.0227(4) Uani 1 1 d .
F1 F 0.22339(13) 0.87744(9) 0.77259(6) 0.0336(2) Uani 1 1 d .
F2 F 0.36435(17) 0.73958(10) 0.81651(7) 0.0437(3) Uani 1 1 d .
F3 F 0.52726(15) 0.88920(10) 0.77995(9) 0.0581(4) Uani 1 1 d .
F4 F 0.35165(19) 0.74573(13) 0.69058(7) 0.0607(4) Uani 1 1 d .

loop_
_atom_site_aniso_label
_atom_site_aniso_U_11
_atom_site_aniso_U_22
_atom_site_aniso_U_33
_atom_site_aniso_U_23
_atom_site_aniso_U_13
_atom_site_aniso_U_12
Ru1 0.01170(5) 0.01159(5) 0.01097(5) 0.00199(4) 0.00171(4) 0.00288(4)
N1 0.0158(6) 0.0139(6) 0.0152(6) 0.0048(5) 0.0044(5) 0.0055(5)
N2 0.0128(6) 0.0184(6) 0.0138(6) 0.0056(5) 0.0026(5) 0.0037(5)
N3 0.0148(6) 0.0156(6) 0.0135(6) 0.0006(5) 0.0018(5) 0.0019(5)
N4 0.0142(6) 0.0129(6) 0.0151(6) 0.0020(5) 0.0020(5) 0.0019(5)
N5 0.0136(6) 0.0131(6) 0.0108(5) 0.0018(5) 0.0008(4) 0.0008(5)
N6 0.0140(6) 0.0146(6) 0.0122(6) 0.0022(5) -0.0002(5) 0.0002(5)
C1 0.0171(7) 0.0150(7) 0.0202(7) 0.0059(6) 0.0052(6) 0.0053(6)
C2 0.0152(7) 0.0214(8) 0.0188(7) 0.0096(6) 0.0035(6) 0.0062(6)
C3 0.0098(6) 0.0127(6) 0.0138(7) 0.0017(5) -0.0005(5) 0.0028(5)
C4 0.0143(7) 0.0282(8) 0.0137(7) 0.0059(6) 0.0024(5) 0.0053(6)
C5 0.0126(7) 0.0244(8) 0.0169(7) 0.0093(6) 0.0025(5) 0.0027(6)
C6 0.0422(10) 0.0168(8) 0.0219(8) -0.0053(7) -0.0015(7) 0.0003(7)
C7 0.0276(9) 0.0442(11) 0.0170(8) 0.0033(8) 0.0077(7) 0.0111(8)
C8 0.0218(8) 0.0302(9) 0.0325(9) 0.0182(8) 0.0063(7) 0.0026(7)
C9 0.0214(8) 0.0119(7) 0.0225(8) -0.0006(6) 0.0023(6) -0.0005(6)
C10 0.0132(6) 0.0132(7) 0.0138(7) 0.0037(5) 0.0005(5) 0.0030(5)
C11 0.0160(7) 0.0127(7) 0.0128(6) 0.0036(5) 0.0036(5) 0.0040(5)
C12 0.0161(7) 0.0135(7) 0.0128(6) 0.0027(5) 0.0023(5) 0.0032(5)
C13 0.0188(7) 0.0179(7) 0.0125(7) 0.0003(6) -0.0016(6) -0.0019(6)
C14 0.0165(7) 0.0190(7) 0.0186(7) 0.0052(6) 0.0044(6) 0.0020(6)
C15 0.0228(8) 0.0197(8) 0.0126(7) 0.0010(6) 0.0011(6) 0.0025(6)
C16 0.0191(8) 0.0215(8) 0.0202(8) 0.0027(6) -0.0024(6) -0.0048(6)
C17 0.0176(7) 0.0207(8) 0.0177(7) -0.0006(6) -0.0022(6) 0.0034(6)
C18 0.0151(7) 0.0218(8) 0.0138(7) 0.0049(6) -0.0001(5) 0.0077(6)
C19 0.0142(7) 0.0144(7) 0.0188(7) 0.0058(6) 0.0018(6) 0.0050(6)
C20 0.0172(7) 0.0148(7) 0.0153(7) 0.0017(6) 0.0033(5) 0.0074(6)
C21 0.0173(7) 0.0196(8) 0.0189(8) 0.0049(6) 0.0063(6) 0.0075(6)
C22 0.0206(8) 0.0344(9) 0.0150(7) 0.0073(7) 0.0016(6) 0.0095(7)
C23 0.0300(9) 0.0196(8) 0.0162(7) -0.0003(6) 0.0025(6) 0.0057(7)
O1 0.0525(8) 0.0247(6) 0.0208(6) 0.0030(5) 0.0108(6) 0.0105(6)
C24 0.0344(10) 0.0360(10) 0.0157(8) -0.0019(7) 0.0043(7) 0.0062(8)
C25 0.0297(9) 0.0378(10) 0.0177(8) 0.0064(7) 0.0050(7) 0.0043(8)
C26 0.0390(10) 0.0301(10) 0.0292(9) 0.0078(8) 0.0151(8) 0.0079(8)
C27 0.0409(10) 0.0259(9) 0.0286(9) 0.0021(7) 0.0183(8) 0.0025(8)
B1 0.0201(9) 0.0233(9) 0.0254(9) 0.0065(8) 0.0040(7) 0.0027(7)
F1 0.0209(5) 0.0323(6) 0.0541(7) 0.0200(5) 0.0089(5) 0.0080(4)
F2 0.0628(8) 0.0347(6) 0.0422(7) 0.0182(5) 0.0131(6) 0.0196(6)
F3 0.0220(6) 0.0345(7) 0.1148(12) 0.0115(7) 0.0055(7) 0.0001(5)
F4 0.0758(10) 0.0761(10) 0.0277(6) -0.0024(6) 0.0078(6) 0.0205(8)

loop_
_atom_type_symbol
_atom_type_description
_atom_type_scat_dispersion_real
_atom_type_scat_dispersion_imag
_atom_type_scat_source
C C 0.0033 0.0016 'International Tables Vol C Tables 4.2.6.8 and 6.1.1.4'
H H 0.0000 0.0000 'International Tables Vol C Tables 4.2.6.8 and 6.1.1.4'
B B 0.0013 0.0007 'International Tables Vol C Tables 4.2.6.8 and 6.1.1.4'
N N 0.0061 0.0033 'International Tables Vol C Tables 4.2.6.8 and 6.1.1.4'
F F 0.0171 0.0103 'International Tables Vol C Tables 4.2.6.8 and 6.1.1.4'
Ru Ru -1.2594 0.8363 'International Tables Vol C Tables 4.2.6.8 and 6.1.1.4'
O O 0.0106 0.0060 'International Tables Vol C Tables 4.2.6.8 and 6.1.1.4'

loop_
_geom_angle_atom_site_label_1
_geom_angle_atom_site_label_2
_geom_angle_atom_site_label_3
_geom_angle
N2 Ru1 C20 116.01(5)
N2 Ru1 C17 129.83(6)
C20 Ru1 C17 91.74(6)
N2 Ru1 N1 77.79(5)
C20 Ru1 N1 146.13(5)
C17 Ru1 N1 102.42(6)
N2 Ru1 C21 95.67(5)
C20 Ru1 C21 38.68(6)
C17 Ru1 C21 80.49(6)
N1 Ru1 C21 173.28(5)
N2 Ru1 C19 153.22(5)
C20 Ru1 C19 39.48(5)
C17 Ru1 C19 71.39(6)
N1 Ru1 C19 117.00(5)
C21 Ru1 C19 69.62(6)
N2 Ru1 C18 168.12(5)
C20 Ru1 C18 72.87(5)
C17 Ru1 C18 39.15(6)
N1 Ru1 C18 99.14(5)
C21 Ru1 C18 86.95(6)
C19 Ru1 C18 37.97(5)
C3 N1 C1 118.01(12)
C3 N1 Ru1 129.76(9)
C1 N1 Ru1 110.71(9)
C10 N2 C2 117.90(12)
C10 N2 Ru1 124.29(10)
C2 N2 Ru1 117.62(9)
C3 N3 C4 109.89(12)
C3 N3 C6 124.49(13)
C4 N3 C6 125.04(13)
C3 N4 C5 109.95(12)
C3 N4 C9 124.71(12)
C5 N4 C9 124.55(12)
C10 N5 C11 110.16(11)
C10 N5 C13 123.07(12)
C11 N5 C13 126.74(12)
C10 N6 C12 109.72(11)
C10 N6 C16 124.58(12)
C12 N6 C16 125.36(12)
N1 C1 C2 106.08(12)
N2 C2 C1 105.65(11)
N1 C3 N4 124.78(13)
N1 C3 N3 129.35(13)
N4 C3 N3 105.87(12)
C5 C4 N3 106.88(13)
C5 C4 C7 131.51(15)
N3 C4 C7 121.55(15)
C4 C5 N4 107.41(13)
C4 C5 C8 131.58(14)
N4 C5 C8 121.01(14)
N5 C10 N6 106.50(12)
N5 C10 N2 125.67(13)
N6 C10 N2 127.74(13)
C12 C11 N5 106.74(12)
C12 C11 C14 130.76(13)
N5 C11 C14 122.47(12)
C11 C12 N6 106.86(12)
C11 C12 C15 131.48(13)
N6 C12 C15 121.62(12)
C18 C17 Ru1 73.88(8)
C19 C18 C17 121.47(13)
C19 C18 C22 118.54(14)
C17 C18 C22 119.31(14)
C19 C18 Ru1 70.52(8)
C17 C18 Ru1 66.97(8)
C22 C18 Ru1 129.45(10)
C18 C19 C20 125.43(13)
C18 C19 Ru1 71.51(8)
C20 C19 Ru1 67.30(8)
C21 C20 C19 120.40(13)
C21 C20 C23 121.12(13)
C19 C20 C23 118.16(13)
C21 C20 Ru1 73.56(9)
C19 C20 Ru1 73.23(8)
C23 C20 Ru1 119.39(10)
C20 C21 Ru1 67.77(8)
C24 O1 C27 103.76(13)
O1 C24 C25 106.14(13)
C24 C25 C26 103.79(14)
C27 C26 C25 103.37(15)
O1 C27 C26 105.78(14)
F3 B1 F4 110.41(16)
F3 B1 F2 109.46(15)
F4 B1 F2 107.19(15)
F3 B1 F1 109.10(15)
F4 B1 F1 111.86(15)
F2 B1 F1 108.77(14)

loop_
_geom_bond_atom_site_label_1
_geom_bond_atom_site_label_2
_geom_bond_distance
Ru1 N2 2.0155(12)
Ru1 C20 2.0928(14)
Ru1 C17 2.0932(15)
Ru1 N1 2.1262(12)
Ru1 C21 2.1684(15)
Ru1 C19 2.1720(14)
Ru1 C18 2.1850(14)
N1 C3 1.3266(18)
N1 C1 1.4765(18)
N2 C10 1.3530(18)
N2 C2 1.4804(18)
N3 C3 1.3620(18)
N3 C4 1.4025(19)
N3 C6 1.458(2)
N4 C3 1.3554(18)
N4 C5 1.3988(18)
N4 C9 1.4534(18)
N5 C10 1.3472(18)
N5 C11 1.3981(17)
N5 C13 1.4588(17)
N6 C10 1.3528(18)
N6 C12 1.4020(18)
N6 C16 1.4564(18)
C1 C2 1.511(2)
C4 C5 1.343(2)
C4 C7 1.490(2)
C5 C8 1.493(2)
C11 C12 1.354(2)
C11 C14 1.487(2)
C12 C15 1.4911(19)
C17 C18 1.436(2)
C18 C19 1.418(2)
C18 C22 1.514(2)
C19 C20 1.442(2)
C20 C21 1.413(2)
C20 C23 1.512(2)
O1 C24 1.4289(19)
O1 C27 1.432(2)
C24 C25 1.523(3)
C25 C26 1.535(2)
C26 C27 1.500(2)
B1 F3 1.377(2)
B1 F4 1.380(2)
B1 F2 1.386(2)
B1 F1 1.390(2)

loop_
_geom_hbond_atom_site_label_D
_geom_hbond_atom_site_label_H
_geom_hbond_atom_site_label_A
_geom_hbond_distance_DH
_geom_hbond_distance_HA
_geom_hbond_distance_DA
_geom_hbond_angle_DHA
_geom_hbond_site_symmetry_A
C6 H6B O1 0.98 2.51 3.388(2) 149.3 .
C1 H1A F1 0.99 2.58 3.3497(18) 134.5 2_676
C14 H14A F1 0.98 2.57 3.5486(19) 177.6 1_654
C15 H15A F1 0.98 2.41 3.3909(18) 175.4 1_654
C25 H25B F1 0.99 2.54 3.326(2) 136.6 1_655
C16 H16C F2 0.98 2.42 3.2890(19) 147.2 1_554
C23 H23B F2 0.98 2.66 3.543(2) 150.5 2_666
C13 H13B F3 0.98 2.50 3.2013(18) 128.2 2_776
C15 H15B F3 0.98 2.54 3.504(2) 168.8 1_554

loop_
_geom_torsion_atom_site_label_1
_geom_torsion_atom_site_label_2
_geom_torsion_atom_site_label_3
_geom_torsion_atom_site_label_4
_geom_torsion
N2 Ru1 N1 C3 172.56(13)
C20 Ru1 N1 C3 53.69(17)
C17 Ru1 N1 C3 -58.88(13)
C21 Ru1 N1 C3 -174.0(4)
C19 Ru1 N1 C3 16.37(14)
C18 Ru1 N1 C3 -19.13(13)
N2 Ru1 N1 C1 -22.05(9)
C20 Ru1 N1 C1 -140.92(10)
C17 Ru1 N1 C1 106.51(10)
C21 Ru1 N1 C1 -8.6(5)
C19 Ru1 N1 C1 -178.24(9)
C18 Ru1 N1 C1 146.26(9)
C20 Ru1 N2 C10 -34.67(13)
C17 Ru1 N2 C10 82.13(13)
N1 Ru1 N2 C10 178.22(12)
C21 Ru1 N2 C10 -0.21(12)
C19 Ru1 N2 C10 -54.75(18)
C18 Ru1 N2 C10 102.0(3)
C20 Ru1 N2 C2 140.15(10)
C17 Ru1 N2 C2 -103.05(11)
N1 Ru1 N2 C2 -6.96(10)
C21 Ru1 N2 C2 174.61(11)
C19 Ru1 N2 C2 120.07(13)
C18 Ru1 N2 C2 -83.2(3)
C3 N1 C1 C2 -147.21(12)
Ru1 N1 C1 C2 45.48(13)
C10 N2 C2 C1 -151.71(13)
Ru1 N2 C2 C1 33.13(14)
N1 C1 C2 N2 -48.98(15)
C1 N1 C3 N4 140.09(14)
Ru1 N1 C3 N4 -55.41(19)
C1 N1 C3 N3 -41.0(2)
Ru1 N1 C3 N3 123.51(14)
C5 N4 C3 N1 178.66(13)
C9 N4 C3 N1 -11.1(2)
C5 N4 C3 N3 -0.48(15)
C9 N4 C3 N3 169.73(12)
C4 N3 C3 N1 -179.15(14)
C6 N3 C3 N1 -7.5(2)
C4 N3 C3 N4 -0.06(15)
C6 N3 C3 N4 171.56(14)
C3 N3 C4 C5 0.60(16)
C6 N3 C4 C5 -170.97(14)
C3 N3 C4 C7 -176.87(13)
C6 N3 C4 C7 11.6(2)
N3 C4 C5 N4 -0.86(16)
C7 C4 C5 N4 176.26(15)
N3 C4 C5 C8 -179.76(15)
C7 C4 C5 C8 -2.6(3)
C3 N4 C5 C4 0.86(16)
C9 N4 C5 C4 -169.36(13)
C3 N4 C5 C8 179.90(13)
C9 N4 C5 C8 9.7(2)
C11 N5 C10 N6 -1.10(16)
C13 N5 C10 N6 176.73(12)
C11 N5 C10 N2 175.77(13)
C13 N5 C10 N2 -6.4(2)
C12 N6 C10 N5 0.35(16)
C16 N6 C10 N5 173.98(13)
C12 N6 C10 N2 -176.43(14)
C16 N6 C10 N2 -2.8(2)
C2 N2 C10 N5 117.85(16)
Ru1 N2 C10 N5 -67.35(18)
C2 N2 C10 N6 -65.9(2)
Ru1 N2 C10 N6 108.86(15)
C10 N5 C11 C12 1.44(16)
C13 N5 C11 C12 -176.29(13)
C10 N5 C11 C14 -177.02(13)
C13 N5 C11 C14 5.2(2)
N5 C11 C12 N6 -1.17(15)
C14 C11 C12 N6 177.12(14)
N5 C11 C12 C15 -178.83(15)
C14 C11 C12 C15 -0.5(3)
C10 N6 C12 C11 0.53(16)
C16 N6 C12 C11 -173.03(13)
C10 N6 C12 C15 178.48(13)
C16 N6 C12 C15 4.9(2)
N2 Ru1 C17 C18 173.63(8)
C20 Ru1 C17 C18 -59.74(9)
N1 Ru1 C17 C18 89.26(9)
C21 Ru1 C17 C18 -96.90(9)
C19 Ru1 C17 C18 -25.34(8)
Ru1 C17 C18 C19 46.77(13)
Ru1 C17 C18 C22 -123.59(13)
N2 Ru1 C18 C19 -163.2(2)
C20 Ru1 C18 C19 -23.38(9)
C17 Ru1 C18 C19 -138.76(13)
N1 Ru1 C18 C19 122.76(9)
C21 Ru1 C18 C19 -60.10(9)
N2 Ru1 C18 C17 -24.4(3)
C20 Ru1 C18 C17 115.38(10)
N1 Ru1 C18 C17 -98.48(9)
C21 Ru1 C18 C17 78.67(10)
C19 Ru1 C18 C17 138.76(13)
N2 Ru1 C18 C22 85.4(3)
C20 Ru1 C18 C22 -134.80(15)
C17 Ru1 C18 C22 109.82(17)
N1 Ru1 C18 C22 11.34(15)
C21 Ru1 C18 C22 -171.51(15)
C19 Ru1 C18 C22 -111.41(17)
C17 C18 C19 C20 -2.9(2)
C22 C18 C19 C20 167.58(13)
Ru1 C18 C19 C20 42.48(13)
C17 C18 C19 Ru1 -45.33(13)
C22 C18 C19 Ru1 125.09(13)
N2 Ru1 C19 C18 172.42(10)
C20 Ru1 C19 C18 143.38(13)
C17 Ru1 C19 C18 26.05(9)
N1 Ru1 C19 C18 -68.72(9)
C21 Ru1 C19 C18 112.56(10)
N2 Ru1 C19 C20 29.03(15)
C17 Ru1 C19 C20 -117.33(10)
N1 Ru1 C19 C20 147.90(8)
C21 Ru1 C19 C20 -30.82(8)
C18 Ru1 C19 C20 -143.38(13)
C18 C19 C20 C21 14.7(2)
Ru1 C19 C20 C21 58.70(12)
C18 C19 C20 C23 -158.81(14)
Ru1 C19 C20 C23 -114.84(13)
C18 C19 C20 Ru1 -43.97(13)
N2 Ru1 C20 C21 64.30(10)
C17 Ru1 C20 C21 -72.41(10)
N1 Ru1 C20 C21 172.05(9)
C19 Ru1 C20 C21 -129.79(13)
C18 Ru1 C20 C21 -107.20(10)
N2 Ru1 C20 C19 -165.92(8)
C17 Ru1 C20 C19 57.38(9)
N1 Ru1 C20 C19 -58.17(12)
C21 Ru1 C20 C19 129.79(13)
C18 Ru1 C20 C19 22.58(8)
N2 Ru1 C20 C23 -52.59(13)
C17 Ru1 C20 C23 170.71(12)
N1 Ru1 C20 C23 55.16(16)
C21 Ru1 C20 C23 -116.88(15)
C19 Ru1 C20 C23 113.33(15)
C18 Ru1 C20 C23 135.91(13)
C19 C20 C21 Ru1 -58.53(12)
C23 C20 C21 Ru1 114.81(13)
N2 Ru1 C21 C20 -125.54(9)
C17 Ru1 C21 C20 104.97(9)
N1 Ru1 C21 C20 -138.7(5)
C19 Ru1 C21 C20 31.41(8)
C18 Ru1 C21 C20 66.09(9)
C27 O1 C24 C25 -37.88(17)
O1 C24 C25 C26 19.10(18)
C24 C25 C26 C27 5.95(19)
C24 O1 C27 C26 42.23(18)
C25 C26 C27 O1 -29.18(19)
